data_4023230
loop_
_publ_author_name
'Xin Che'
'Lianyou Zheng'
'Qun Dang'
'Xu Bai'

_publ_section_title
;
 Synthesis of Novel Pyrimidine Fused 8-Membered Heterocycles
 via Iminium Ion Cyclization Reactions
;
_journal_name_full 'Journal of Organic Chemistry'
_journal_page_first 1147
_journal_page_last 1149
_journal_paper_doi 10.1021/jo7020746
_journal_volume 73
_journal_year 2008
_chemical_formula_moiety 'C21 H20 Cl N5 O4'
_chemical_formula_sum 'C21 H20 Cl N5 O4'
_chemical_formula_weight 441.87
_chemical_name_systematic
; 
 ? 
;
_space_group_IT_number 14
_symmetry_cell_setting monoclinic
_symmetry_space_group_name_Hall '-P 2yn'
_symmetry_space_group_name_H-M 'P 1 21/n 1'
_atom_sites_solution_hydrogens geom
_atom_sites_solution_primary direct
_atom_sites_solution_secondary difmap
_audit_creation_method SHELXL-97
_cell_angle_alpha 90.00
_cell_angle_beta 110.6490(10)
_cell_angle_gamma 90.00
_cell_formula_units_Z 4
_cell_length_a 13.4004(9)
_cell_length_b 11.6467(8)
_cell_length_c 14.5629(10)
_cell_measurement_temperature 293(2)
_cell_volume 2126.8(3)
_computing_cell_refinement 'Bruker SMART'
_computing_data_collection 'Bruker SMART'
_computing_data_reduction 'Bruker SAINT'
_computing_molecular_graphics SHELXP-97
_computing_publication_material SHELXTL
_computing_structure_refinement 'SHELXL-97 (Sheldrick, 1997)'
_computing_structure_solution 'SHELXS-97 (Sheldrick, 1990)'
_diffrn_ambient_temperature 293(2)
_diffrn_detector_area_resol_mean 9.00cm
_diffrn_measured_fraction_theta_full 0.921
_diffrn_measured_fraction_theta_max 0.921
_diffrn_measurement_device_type 'CCD area detector'
_diffrn_measurement_method 'phi and omega scans'
_diffrn_radiation_monochromator graphite
_diffrn_radiation_source 'fine-focus sealed tube'
_diffrn_radiation_type MoK\a
_diffrn_radiation_wavelength 0.71073
_diffrn_reflns_av_R_equivalents 0.0487
_diffrn_reflns_av_sigmaI/netI 0.0405
_diffrn_reflns_limit_h_max 16
_diffrn_reflns_limit_h_min -10
_diffrn_reflns_limit_k_max 14
_diffrn_reflns_limit_k_min -14
_diffrn_reflns_limit_l_max 17
_diffrn_reflns_limit_l_min -18
_diffrn_reflns_number 13213
_diffrn_reflns_theta_full 28.28
_diffrn_reflns_theta_max 28.28
_diffrn_reflns_theta_min 1.78
_diffrn_standards_decay_% 0
_diffrn_standards_interval_count 0
_diffrn_standards_interval_time .
_diffrn_standards_number 0
_exptl_absorpt_coefficient_mu 0.218
_exptl_absorpt_correction_type none
_exptl_absorpt_process_details none
_exptl_crystal_density_diffrn 1.380
_exptl_crystal_density_method 'not measured'
_exptl_crystal_F_000 920
_exptl_crystal_size_max 0.17
_exptl_crystal_size_mid 0.17
_exptl_crystal_size_min 0.12
_refine_diff_density_max 0.477
_refine_diff_density_min -0.495
_refine_diff_density_rms 0.054
_refine_ls_extinction_method none
_refine_ls_goodness_of_fit_ref 1.028
_refine_ls_hydrogen_treatment mixed
_refine_ls_matrix_type full
_refine_ls_number_parameters 360
_refine_ls_number_reflns 4865
_refine_ls_number_restraints 0
_refine_ls_restrained_S_all 1.028
_refine_ls_R_factor_all 0.0963
_refine_ls_R_factor_gt 0.0670
_refine_ls_shift/su_max 0.075
_refine_ls_shift/su_mean 0.003
_refine_ls_structure_factor_coef Fsqd
_refine_ls_weighting_details 'calc w=1/[\s^2^(Fo^2^)+(0.1173P)^2^+0.1070P] where P=(Fo^2^+2Fc^2^)/3'
_refine_ls_weighting_scheme calc
_refine_ls_wR_factor_gt 0.1828
_refine_ls_wR_factor_ref 0.2043
_reflns_number_gt 3206
_reflns_number_total 4865
_reflns_threshold_expression >2sigma(I)
_cod_data_source_file jo7020746-File001.cif
_cod_data_source_block a
_cod_original_sg_symbol_H-M 'P 21/n'
_cod_database_code 4023230

loop_
_symmetry_equiv_pos_as_xyz
'x, y, z'
'-x+1/2, y+1/2, -z+1/2'
'-x, -y, -z'
'x-1/2, -y-1/2, z-1/2'

loop_
_atom_site_label
_atom_site_type_symbol
_atom_site_fract_x
_atom_site_fract_y
_atom_site_fract_z
_atom_site_U_iso_or_equiv
_atom_site_adp_type
_atom_site_occupancy
_atom_site_symmetry_multiplicity
_atom_site_calc_flag
_atom_site_refinement_flags
_atom_site_disorder_assembly
_atom_site_disorder_group
C1 C 0.34316(17) 0.64952(19) 0.23594(17) 0.0520(5) Uani 1 1 d . . .
O1 O 0.26113(15) 0.37463(17) 0.46876(13) 0.0781(6) Uani 1 1 d . . .
N1 N 0.42436(19) 0.6914(2) 0.19800(18) 0.0700(6) Uani 1 1 d . . .
Cl1 Cl -0.10154(7) 0.52657(10) 0.06617(5) 0.1078(4) Uani 1 1 d . . .
C2 C 0.2657(2) 0.5765(2) 0.17847(17) 0.0595(6) Uani 1 1 d . . .
H2 H 0.264(2) 0.558(2) 0.114(2) 0.068(7) Uiso 1 1 d . . .
O2 O 0.24104(19) 0.5605(3) 0.76064(13) 0.1061(8) Uani 1 1 d . . .
N2 N 0.00189(14) 0.5446(2) 0.28598(13) 0.0553(5) Uani 1 1 d . . .
H6 H -0.029(2) 0.485(2) 0.254(2) 0.068(8) Uiso 1 1 d . . .
C3 C 0.19215(19) 0.5331(2) 0.21546(17) 0.0542(6) Uani 1 1 d . . .
H3 H 0.138(2) 0.479(2) 0.1766(19) 0.065(7) Uiso 1 1 d . . .
O3 O 0.49375(17) 0.7554(2) 0.25047(17) 0.0938(7) Uani 1 1 d . . .
N3 N 0.04828(17) 0.76326(18) 0.38006(15) 0.0651(6) Uani 1 1 d . . .
C4 C 0.19474(15) 0.56278(17) 0.30884(14) 0.0430(5) Uani 1 1 d . . .
O4 O 0.4184(2) 0.6603(2) 0.11556(19) 0.1024(8) Uani 1 1 d . . .
N4 N 0.0100(2) 0.8507(2) 0.2301(2) 0.0911(8) Uani 1 1 d . . .
C5 C 0.27223(17) 0.6387(2) 0.36333(16) 0.0521(5) Uani 1 1 d . . .
H4 H 0.2789(18) 0.6601(19) 0.4315(18) 0.053(6) Uiso 1 1 d . . .
N5 N -0.0709(3) 0.7461(4) 0.0797(2) 0.1075(11) Uani 1 1 d . . .
C6 C 0.34707(19) 0.6825(2) 0.32734(17) 0.0554(6) Uani 1 1 d . . .
H1 H 0.397(2) 0.734(2) 0.3634(18) 0.065(7) Uiso 1 1 d . . .
C7 C 0.11292(17) 0.5107(2) 0.34674(15) 0.0474(5) Uani 1 1 d . . .
H5 H 0.1153(17) 0.429(2) 0.3365(15) 0.049(6) Uiso 1 1 d . . .
C8 C 0.14166(17) 0.5247(2) 0.45694(15) 0.0494(5) Uani 1 1 d . . .
C9 C 0.22061(19) 0.4526(2) 0.51701(17) 0.0596(6) Uani 1 1 d . . .
C10 C 0.2565(2) 0.4610(3) 0.61911(19) 0.0678(7) Uani 1 1 d . . .
H10 H 0.307(2) 0.408(2) 0.6546(19) 0.066(7) Uiso 1 1 d . . .
C11 C 0.2127(2) 0.5430(3) 0.66065(17) 0.0714(8) Uani 1 1 d . . .
C12 C 0.1333(2) 0.6154(3) 0.60333(17) 0.0635(7) Uani 1 1 d . . .
H14 H 0.105(2) 0.672(2) 0.6363(18) 0.065(7) Uiso 1 1 d . . .
C13 C 0.09774(17) 0.6055(2) 0.50191(15) 0.0530(6) Uani 1 1 d . . .
C14 C 0.3420(4) 0.2982(5) 0.5235(4) 0.1115(14) Uani 1 1 d . . .
H9 H 0.408(4) 0.353(4) 0.572(3) 0.135(15) Uiso 1 1 d . . .
C15 C 0.3208(4) 0.4963(6) 0.8232(3) 0.1285(18) Uani 1 1 d . . .
H11 H 0.391(3) 0.505(3) 0.810(3) 0.105(11) Uiso 1 1 d . . .
H13 H 0.321(4) 0.529(4) 0.893(4) 0.155(16) Uiso 1 1 d . . .
H12 H 0.284(5) 0.406(6) 0.807(4) 0.20(2) Uiso 1 1 d . . .
C16 C 0.0116(2) 0.6870(2) 0.44160(17) 0.0593(6) Uani 1 1 d . . .
H15 H -0.055(2) 0.6427(19) 0.3973(17) 0.059(6) Uiso 1 1 d . . .
H16 H -0.009(2) 0.737(2) 0.4858(18) 0.063(7) Uiso 1 1 d . . .
C17 C 0.1078(5) 0.8635(4) 0.4280(4) 0.1023(13) Uani 1 1 d . . .
H17 H 0.155(3) 0.844(3) 0.485(3) 0.095(11) Uiso 1 1 d . . .
H18 H 0.072(5) 0.901(6) 0.457(4) 0.19(3) Uiso 1 1 d . . .
H19 H 0.143(5) 0.882(5) 0.379(4) 0.18(2) Uiso 1 1 d . . .
C18 C 0.01234(19) 0.7541(2) 0.28112(17) 0.0618(7) Uani 1 1 d . . .
C19 C -0.01601(17) 0.6464(2) 0.23427(16) 0.0571(6) Uani 1 1 d . . .
C20 C -0.0595(2) 0.6529(3) 0.13345(18) 0.0786(9) Uani 1 1 d . . .
C21 C -0.0330(4) 0.8376(5) 0.1305(3) 0.1114(15) Uani 1 1 d . . .
H20 H -0.024(4) 0.905(4) 0.108(3) 0.142(16) Uiso 1 1 d . . .
H7 H 0.363(4) 0.259(4) 0.478(3) 0.132(16) Uiso 1 1 d . . .
H8 H 0.326(4) 0.272(4) 0.573(4) 0.16(2) Uiso 1 1 d . . .

loop_
_atom_site_aniso_label
_atom_site_aniso_U_11
_atom_site_aniso_U_22
_atom_site_aniso_U_33
_atom_site_aniso_U_23
_atom_site_aniso_U_13
_atom_site_aniso_U_12
C1 0.0468(12) 0.0567(13) 0.0554(13) 0.0118(10) 0.0214(10) 0.0105(10)
O1 0.0756(12) 0.0881(13) 0.0634(11) 0.0109(9) 0.0155(9) 0.0194(10)
N1 0.0642(14) 0.0780(15) 0.0757(15) 0.0298(12) 0.0344(12) 0.0150(12)
Cl1 0.0881(6) 0.1723(10) 0.0448(4) -0.0252(4) 0.0007(4) 0.0144(5)
C2 0.0618(15) 0.0771(16) 0.0423(12) -0.0047(11) 0.0219(11) 0.0092(12)
O2 0.0930(15) 0.178(2) 0.0378(10) 0.0111(12) 0.0114(10) -0.0079(15)
N2 0.0453(10) 0.0742(14) 0.0402(10) -0.0040(9) 0.0075(8) -0.0159(9)
C3 0.0523(13) 0.0630(14) 0.0456(12) -0.0126(10) 0.0150(10) -0.0029(11)
O3 0.0650(12) 0.1195(18) 0.0939(15) 0.0311(13) 0.0245(11) -0.0180(12)
N3 0.0665(13) 0.0667(13) 0.0524(11) 0.0055(9) 0.0090(10) -0.0064(10)
C4 0.0427(11) 0.0462(11) 0.0371(10) -0.0007(8) 0.0103(8) 0.0017(8)
O4 0.1177(18) 0.1227(19) 0.0967(16) 0.0177(14) 0.0749(14) 0.0035(14)
N4 0.1012(19) 0.0918(18) 0.0878(18) 0.0365(15) 0.0426(15) 0.0322(14)
C5 0.0505(12) 0.0642(14) 0.0408(11) -0.0081(10) 0.0150(9) -0.0055(10)
N5 0.121(2) 0.143(3) 0.0547(15) 0.0304(18) 0.0263(15) 0.062(2)
C6 0.0495(13) 0.0570(13) 0.0566(14) -0.0033(11) 0.0148(10) -0.0068(11)
C7 0.0481(12) 0.0506(13) 0.0390(11) -0.0019(9) 0.0097(9) -0.0070(9)
C8 0.0454(11) 0.0640(13) 0.0362(10) 0.0038(9) 0.0110(9) -0.0118(10)
C9 0.0499(12) 0.0770(16) 0.0499(13) 0.0085(11) 0.0151(10) -0.0067(11)
C10 0.0509(14) 0.098(2) 0.0466(13) 0.0226(14) 0.0077(11) -0.0039(14)
C11 0.0611(15) 0.115(2) 0.0360(12) 0.0083(13) 0.0141(11) -0.0194(15)
C12 0.0629(15) 0.0880(18) 0.0416(12) -0.0010(12) 0.0210(11) -0.0125(13)
C13 0.0476(12) 0.0728(15) 0.0395(11) 0.0008(10) 0.0167(9) -0.0138(10)
C14 0.101(3) 0.119(3) 0.095(3) 0.004(3) 0.009(3) 0.042(3)
C15 0.098(3) 0.223(6) 0.0506(19) 0.030(3) 0.0090(19) 0.000(3)
C16 0.0545(14) 0.0775(16) 0.0468(12) -0.0071(12) 0.0190(11) -0.0018(12)
C17 0.114(3) 0.080(2) 0.090(3) 0.000(2) 0.007(3) -0.023(2)
C18 0.0483(13) 0.0839(18) 0.0520(13) 0.0182(12) 0.0161(10) 0.0120(12)
C19 0.0401(11) 0.0886(18) 0.0401(11) 0.0059(11) 0.0111(9) 0.0068(11)
C20 0.0596(15) 0.128(3) 0.0430(13) 0.0140(15) 0.0114(11) 0.0305(16)
C21 0.140(3) 0.124(3) 0.083(3) 0.060(3) 0.054(2) 0.064(3)

loop_
_atom_type_symbol
_atom_type_description
_atom_type_scat_dispersion_real
_atom_type_scat_dispersion_imag
_atom_type_scat_source
C C 0.0033 0.0016 'International Tables Vol C Tables 4.2.6.8 and 6.1.1.4'
H H 0.0000 0.0000 'International Tables Vol C Tables 4.2.6.8 and 6.1.1.4'
N N 0.0061 0.0033 'International Tables Vol C Tables 4.2.6.8 and 6.1.1.4'
O O 0.0106 0.0060 'International Tables Vol C Tables 4.2.6.8 and 6.1.1.4'
Cl Cl 0.1484 0.1585 'International Tables Vol C Tables 4.2.6.8 and 6.1.1.4'

loop_
_geom_angle_atom_site_label_1
_geom_angle_atom_site_label_2
_geom_angle_atom_site_label_3
_geom_angle
_geom_angle_site_symmetry_1
_geom_angle_site_symmetry_3
_geom_angle_publ_flag
C6 C1 C2 121.9(2) . . ?
C6 C1 N1 119.6(2) . . ?
C2 C1 N1 118.5(2) . . ?
C9 O1 C14 119.5(3) . . ?
O3 N1 O4 124.2(2) . . ?
O3 N1 C1 117.9(2) . . ?
O4 N1 C1 117.9(3) . . ?
C1 C2 C3 118.7(2) . . ?
C15 O2 C11 118.9(3) . . ?
C19 N2 C7 119.74(18) . . ?
C2 C3 C4 121.1(2) . . ?
C18 N3 C17 120.4(3) . . ?
C18 N3 C16 122.3(2) . . ?
C17 N3 C16 116.2(3) . . ?
C5 C4 C3 118.4(2) . . ?
C5 C4 C7 122.69(18) . . ?
C3 C4 C7 118.94(18) . . ?
C18 N4 C21 114.3(3) . . ?
C4 C5 C6 121.1(2) . . ?
C21 N5 C20 113.6(3) . . ?
C1 C6 C5 118.8(2) . . ?
N2 C7 C4 112.12(17) . . ?
N2 C7 C8 115.22(18) . . ?
C4 C7 C8 113.23(16) . . ?
C13 C8 C9 117.8(2) . . ?
C13 C8 C7 125.3(2) . . ?
C9 C8 C7 116.9(2) . . ?
O1 C9 C8 115.3(2) . . ?
O1 C9 C10 122.9(2) . . ?
C8 C9 C10 121.8(3) . . ?
C11 C10 C9 118.7(2) . . ?
C10 C11 C12 121.1(2) . . ?
C10 C11 O2 124.5(3) . . ?
C12 C11 O2 114.4(3) . . ?
C11 C12 C13 119.6(3) . . ?
C12 C13 C8 120.9(2) . . ?
C12 C13 C16 118.1(2) . . ?
C8 C13 C16 120.95(19) . . ?
N3 C16 C13 112.5(2) . . ?
N4 C18 N3 117.0(3) . . ?
N4 C18 C19 121.8(2) . . ?
N3 C18 C19 121.2(2) . . ?
C20 C19 N2 123.8(3) . . ?
C20 C19 C18 114.0(2) . . ?
N2 C19 C18 122.2(2) . . ?
N5 C20 C19 126.6(3) . . ?
N5 C20 Cl1 114.5(2) . . ?
C19 C20 Cl1 118.9(2) . . ?
N5 C21 N4 129.2(4) . . ?

loop_
_geom_bond_atom_site_label_1
_geom_bond_atom_site_label_2
_geom_bond_distance
_geom_bond_site_symmetry_2
_geom_bond_publ_flag
C1 C6 1.368(3) . ?
C1 C2 1.374(3) . ?
C1 N1 1.467(3) . ?
O1 C9 1.372(3) . ?
O1 C14 1.412(4) . ?
N1 O3 1.226(3) . ?
N1 O4 1.229(3) . ?
Cl1 C20 1.747(4) . ?
C2 C3 1.376(4) . ?
O2 C15 1.358(5) . ?
O2 C11 1.384(3) . ?
N2 C19 1.380(3) . ?
N2 C7 1.491(3) . ?
C3 C4 1.392(3) . ?
N3 C18 1.353(3) . ?
N3 C17 1.446(4) . ?
N3 C16 1.464(3) . ?
C4 C5 1.381(3) . ?
C4 C7 1.517(3) . ?
N4 C18 1.342(3) . ?
N4 C21 1.368(5) . ?
C5 C6 1.383(3) . ?
N5 C21 1.294(6) . ?
N5 C20 1.316(4) . ?
C7 C8 1.521(3) . ?
C8 C13 1.390(3) . ?
C8 C9 1.392(3) . ?
C9 C10 1.395(3) . ?
C10 C11 1.368(4) . ?
C11 C12 1.383(4) . ?
C12 C13 1.388(3) . ?
C13 C16 1.514(3) . ?
C18 C19 1.415(4) . ?
C19 C20 1.377(3) . ?
